data_7006151
loop_
_publ_author_name
'Champouret, Yohan D. M.'
'Nodes, William J.'
'Scrimshire, Jason A.'
'Singh, Kuldip'
'Solan, Gregory A.'
'Young, Isla'

_publ_section_title
;
 Sterically variable dizinc complexes bearing
 bis(iminopyridyl)phenolate ligands: synthesis, structures and
 reactivity studies.
;
_journal_issue 40
_journal_name_full 'Dalton transactions (Cambridge, England : 2003)'
_journal_page_first 4565
_journal_page_last 4575
_journal_paper_doi 10.1039/b709385c
_journal_year 2007
_chemical_formula_moiety '(C37 H35.5 B0.50 F2 N2 O2.50 Zn)2( C H Cl3)'
_chemical_formula_sum 'C39 H37.5 B0.5 Cl6 F2 N2 O2.5 Zn'
_chemical_formula_weight 895.68
_chemical_name_systematic
;
?
;
_space_group_IT_number 15
_symmetry_cell_setting monoclinic
_symmetry_space_group_name_Hall '-C 2yc'
_symmetry_space_group_name_H-M 'C 1 2/c 1'
_atom_sites_solution_hydrogens geom
_atom_sites_solution_primary direct
_atom_sites_solution_secondary difmap
_audit_creation_method SHELXL-97
_cell_angle_alpha 90.00
_cell_angle_beta 99.124(7)
_cell_angle_gamma 90.00
_cell_formula_units_Z 8
_cell_length_a 16.694(5)
_cell_length_b 31.326(9)
_cell_length_c 16.280(5)
_cell_measurement_reflns_used 581
_cell_measurement_temperature 150(2)
_cell_measurement_theta_max 19.833
_cell_measurement_theta_min 2.309
_cell_volume 8406(4)
_computing_cell_refinement 'Bruker SMART'
_computing_data_collection 'Bruker SMART'
_computing_data_reduction 'Bruker SHELXTL'
_computing_molecular_graphics 'Bruker SHELXTL'
_computing_publication_material 'Bruker SHELXTL'
_computing_structure_refinement 'SHELXL-97 (Sheldrick, 1997)'
_computing_structure_solution 'SHELXS-97 (Sheldrick, 1990)'
_diffrn_ambient_temperature 150(2)
_diffrn_measured_fraction_theta_full 0.999
_diffrn_measured_fraction_theta_max 0.999
_diffrn_measurement_device_type 'CCD area detector'
_diffrn_measurement_method 'phi and omega scans'
_diffrn_radiation_monochromator graphite
_diffrn_radiation_source 'fine-focus sealed tube'
_diffrn_radiation_type MoK\a
_diffrn_radiation_wavelength 0.71073
_diffrn_reflns_av_R_equivalents 0.1789
_diffrn_reflns_av_sigmaI/netI 0.2230
_diffrn_reflns_limit_h_max 19
_diffrn_reflns_limit_h_min -19
_diffrn_reflns_limit_k_max 37
_diffrn_reflns_limit_k_min -37
_diffrn_reflns_limit_l_max 19
_diffrn_reflns_limit_l_min -19
_diffrn_reflns_number 30280
_diffrn_reflns_theta_full 25.00
_diffrn_reflns_theta_max 25.00
_diffrn_reflns_theta_min 1.75
_exptl_absorpt_coefficient_mu 1.011
_exptl_absorpt_correction_T_max 0.862
_exptl_absorpt_correction_T_min 0.224
_exptl_absorpt_correction_type empirical
_exptl_absorpt_process_details
;
absorption correction based on 3537 reflections(SADABS);Rint 0.0992 before
correction and 0.0609 after.
;
_exptl_crystal_colour yellow
_exptl_crystal_density_diffrn 1.415
_exptl_crystal_density_method 'not measured'
_exptl_crystal_description block
_exptl_crystal_F_000 3664
_exptl_crystal_size_max 0.20
_exptl_crystal_size_mid 0.12
_exptl_crystal_size_min 0.09
_refine_diff_density_max 0.862
_refine_diff_density_min -1.071
_refine_diff_density_rms 0.090
_refine_ls_extinction_method none
_refine_ls_goodness_of_fit_ref 0.816
_refine_ls_hydrogen_treatment constr
_refine_ls_matrix_type full
_refine_ls_number_parameters 427
_refine_ls_number_reflns 7414
_refine_ls_number_restraints 0
_refine_ls_restrained_S_all 0.816
_refine_ls_R_factor_all 0.1779
_refine_ls_R_factor_gt 0.0778
_refine_ls_shift/su_max 0.001
_refine_ls_shift/su_mean 0.000
_refine_ls_structure_factor_coef Fsqd
_refine_ls_weighting_details 'calc w=1/[\s^2^(Fo^2^)+(0.0672P)^2^+0.0000P] where P=(Fo^2^+2Fc^2^)/3'
_refine_ls_weighting_scheme calc
_refine_ls_wR_factor_gt 0.1521
_refine_ls_wR_factor_ref 0.1823
_reflns_number_gt 2964
_reflns_number_total 7414
_reflns_threshold_expression >2sigma(I)
_cod_data_source_file b709385c.txt
_cod_data_source_block 06059
_cod_depositor_comments
;
The following automatic conversions were performed:
'_symmetry_cell_setting' value 'Monoclinic' changed to 'monoclinic'
according to '/home/saulius/struct/CIF-dictionaries/cif_core.dic'
dictionary named 'cif_core.dic' version 2.4.1 from 2010-06-29.

Automatic conversion script
Id: cif_fix_enum 1527 2010-12-29 10:47:43Z saulius 

The following automatic conversions were performed:

'_refine_ls_hydrogen_treatment' value 'constrained' was replaced with
the value 'constr' as specified in the replacement file
'src/cod-tools/trunk/data/replacement-values/replacement_values.lst'.

Automatic conversion script
Id: cif_fix_values 5376 2017-05-30 11:51:03Z andrius 
;
_cod_original_sg_symbol_H-M C2/c
_cod_original_formula_sum 'C39 H37.50 B0.50 Cl6 F2 N2 O2.50 Zn'
_cod_database_code 7006151

loop_
_symmetry_equiv_pos_as_xyz
'x, y, z'
'-x, y, -z+1/2'
'x+1/2, y+1/2, z'
'-x+1/2, y+1/2, -z+1/2'
'-x, -y, -z'
'x, -y, z-1/2'
'-x+1/2, -y+1/2, -z'
'x+1/2, -y+1/2, z-1/2'

loop_
_atom_site_label
_atom_site_type_symbol
_atom_site_fract_x
_atom_site_fract_y
_atom_site_fract_z
_atom_site_U_iso_or_equiv
_atom_site_adp_type
_atom_site_occupancy
_atom_site_symmetry_multiplicity
_atom_site_calc_flag
_atom_site_refinement_flags
_atom_site_disorder_assembly
_atom_site_disorder_group
Zn1 Zn 0.46672(4) 0.86862(2) 0.85606(5) 0.0448(2) Uani 1 1 d . . .
O1 O 0.5000 0.89285(18) 0.7500 0.0448(16) Uani 1 2 d S . .
O2 O 0.5514(2) 0.82361(13) 0.8709(2) 0.0469(11) Uani 1 1 d . . .
O3 O 0.5317(2) 0.90882(13) 0.9322(3) 0.0514(12) Uani 1 1 d . . .
N1 N 0.3796(3) 0.83297(17) 0.9046(3) 0.0516(15) Uani 1 1 d . . .
N2 N 0.3584(3) 0.90142(19) 0.8137(3) 0.0498(14) Uani 1 1 d . . .
C1 C 0.5000 0.9349(3) 0.7500 0.048(2) Uani 1 2 d S . .
C2 C 0.4295(4) 0.9589(2) 0.7587(4) 0.0465(17) Uani 1 1 d . . .
C3 C 0.4302(4) 1.0042(2) 0.7595(4) 0.062(2) Uani 1 1 d . . .
H3 H 0.3825 1.0193 0.7666 0.075 Uiso 1 1 calc R . .
C4 C 0.5000 1.0265(4) 0.7500 0.071(3) Uani 1 2 d S . .
H4 H 0.5000 1.0568 0.7500 0.085 Uiso 1 2 calc SR . .
C5 C 0.3538(4) 0.9372(2) 0.7682(4) 0.0538(19) Uani 1 1 d . . .
C6 C 0.2772(4) 0.9533(2) 0.7319(5) 0.068(2) Uani 1 1 d . . .
H6 H 0.2730 0.9787 0.6995 0.081 Uiso 1 1 calc R . .
C7 C 0.2085(5) 0.9312(3) 0.7447(5) 0.078(3) Uani 1 1 d . . .
H7 H 0.1566 0.9408 0.7189 0.094 Uiso 1 1 calc R . .
C8 C 0.2145(4) 0.8953(2) 0.7945(4) 0.062(2) Uani 1 1 d . . .
H8 H 0.1673 0.8811 0.8062 0.074 Uiso 1 1 calc R . .
C9 C 0.2907(4) 0.8808(2) 0.8267(4) 0.0458(17) Uani 1 1 d . . .
C10 C 0.3045(4) 0.8436(2) 0.8841(4) 0.0532(19) Uani 1 1 d . . .
C11 C 0.2333(4) 0.8223(2) 0.9120(5) 0.075(2) Uani 1 1 d . . .
H11A H 0.2050 0.8047 0.8666 0.113 Uiso 1 1 calc R . .
H11B H 0.1962 0.8440 0.9274 0.113 Uiso 1 1 calc R . .
H11C H 0.2521 0.8041 0.9602 0.113 Uiso 1 1 calc R . .
C12 C 0.4021(4) 0.7986(2) 0.9679(4) 0.0539(19) Uani 1 1 d . . .
C13 C 0.4354(4) 0.8122(3) 1.0481(4) 0.058(2) Uani 1 1 d . . .
C14 C 0.4603(4) 0.7814(3) 1.1051(5) 0.074(2) Uani 1 1 d . . .
H14 H 0.4831 0.7896 1.1601 0.089 Uiso 1 1 calc R . .
C15 C 0.4533(4) 0.7389(3) 1.0856(5) 0.077(3) Uani 1 1 d . . .
H15 H 0.4694 0.7181 1.1274 0.093 Uiso 1 1 calc R . .
C16 C 0.4232(4) 0.7263(2) 1.0058(5) 0.068(2) Uani 1 1 d . . .
H16 H 0.4214 0.6968 0.9922 0.082 Uiso 1 1 calc R . .
C17 C 0.3953(4) 0.7563(2) 0.9445(5) 0.0517(18) Uani 1 1 d . . .
C18 C 0.5269(4) 0.8710(3) 1.1183(4) 0.087(3) Uani 1 1 d . . .
H18A H 0.5372 0.8557 1.1713 0.131 Uiso 1 1 calc R . .
H18B H 0.5294 0.9018 1.1287 0.131 Uiso 1 1 calc R . .
H18C H 0.5680 0.8631 1.0842 0.131 Uiso 1 1 calc R . .
C19 C 0.4418(4) 0.8591(2) 1.0716(4) 0.064(2) Uani 1 1 d . . .
H19 H 0.4333 0.8757 1.0186 0.076 Uiso 1 1 calc R . .
C20 C 0.3750(4) 0.8722(3) 1.1200(5) 0.094(3) Uani 1 1 d . . .
H20A H 0.3220 0.8672 1.0858 0.141 Uiso 1 1 calc R . .
H20B H 0.3806 0.9026 1.1341 0.141 Uiso 1 1 calc R . .
H20C H 0.3792 0.8553 1.1712 0.141 Uiso 1 1 calc R . .
C21 C 0.3611(4) 0.7412(2) 0.8561(5) 0.063(2) Uani 1 1 d . . .
H21 H 0.3395 0.7669 0.8235 0.075 Uiso 1 1 calc R . .
C22 C 0.2910(5) 0.7097(3) 0.8545(5) 0.089(3) Uani 1 1 d . . .
H22A H 0.2702 0.7018 0.7968 0.133 Uiso 1 1 calc R . .
H22B H 0.2475 0.7230 0.8795 0.133 Uiso 1 1 calc R . .
H22C H 0.3102 0.6841 0.8861 0.133 Uiso 1 1 calc R . .
C23 C 0.4285(5) 0.7232(3) 0.8151(5) 0.096(3) Uani 1 1 d . . .
H23A H 0.4713 0.7446 0.8158 0.143 Uiso 1 1 calc R . .
H23B H 0.4071 0.7155 0.7575 0.143 Uiso 1 1 calc R . .
H23C H 0.4508 0.6977 0.8454 0.143 Uiso 1 1 calc R . .
C24 C 0.6099(4) 0.9083(2) 0.9389(4) 0.0451(17) Uani 1 1 d . . .
C25 C 0.6568(4) 0.8738(2) 0.9238(4) 0.0508(17) Uani 1 1 d . . .
H25 H 0.7140 0.8770 0.9365 0.061 Uiso 1 1 calc R . .
C26 C 0.6267(4) 0.8337(2) 0.8907(4) 0.0465(18) Uani 1 1 d . . .
C27 C 0.6851(4) 0.7982(2) 0.8864(4) 0.0489(18) Uani 1 1 d . . .
C28 C 0.6631(4) 0.7567(2) 0.9020(4) 0.064(2) Uani 1 1 d . . .
H28 H 0.6104 0.7511 0.9144 0.077 Uiso 1 1 calc R . .
C29 C 0.7175(5) 0.7228(2) 0.8996(5) 0.077(2) Uani 1 1 d . . .
H29 H 0.7032 0.6946 0.9133 0.093 Uiso 1 1 calc R . .
C30 C 0.7917(5) 0.7309(3) 0.8772(5) 0.084(3) Uani 1 1 d . . .
H30 H 0.8282 0.7080 0.8733 0.101 Uiso 1 1 calc R . .
C31 C 0.8138(4) 0.7718(3) 0.8602(5) 0.075(2) Uani 1 1 d . . .
H31 H 0.8658 0.7769 0.8453 0.091 Uiso 1 1 calc R . .
C32 C 0.7614(4) 0.8058(2) 0.8645(4) 0.059(2) Uani 1 1 d . . .
H32 H 0.7772 0.8340 0.8526 0.071 Uiso 1 1 calc R . .
C33 C 0.6492(4) 0.9483(2) 0.9745(4) 0.0541(19) Uani 1 1 d . . .
C34 C 0.7324(5) 0.9543(3) 0.9950(6) 0.102(3) Uani 1 1 d . . .
H34 H 0.7680 0.9312 0.9902 0.123 Uiso 1 1 calc R . .
C35 C 0.7642(5) 0.9935(3) 1.0223(6) 0.112(4) Uani 1 1 d . . .
H35 H 0.8214 0.9967 1.0350 0.135 Uiso 1 1 calc R . .
C36 C 0.7168(5) 1.0266(3) 1.0312(5) 0.088(3) Uani 1 1 d . . .
H36 H 0.7392 1.0533 1.0509 0.106 Uiso 1 1 calc R . .
C37 C 0.6360(5) 1.0213(3) 1.0115(6) 0.112(4) Uani 1 1 d . . .
H37 H 0.6014 1.0448 1.0177 0.134 Uiso 1 1 calc R . .
C38 C 0.6022(4) 0.9835(3) 0.9829(5) 0.083(3) Uani 1 1 d . . .
H38 H 0.5449 0.9815 0.9684 0.100 Uiso 1 1 calc R . .
B1 B 0.5000 0.6437(5) 0.2500 0.085(5) Uani 1 2 d S . .
F1 F 0.5000 0.6010(2) 0.2500 0.141(3) Uani 1 2 d S . .
F2 F 0.5474(5) 0.6459(3) 0.3339(6) 0.098(3) Uani 0.50 1 d P . .
F3 F 0.5565(8) 0.6533(5) 0.1944(8) 0.099(4) Uani 0.50 1 d P . .
F4 F 0.4408(7) 0.6704(3) 0.2458(9) 0.089(4) Uani 0.50 1 d P . .

loop_
_atom_site_aniso_label
_atom_site_aniso_U_11
_atom_site_aniso_U_22
_atom_site_aniso_U_33
_atom_site_aniso_U_23
_atom_site_aniso_U_13
_atom_site_aniso_U_12
Zn1 0.0321(4) 0.0457(5) 0.0541(5) -0.0029(5) -0.0010(3) 0.0016(4)
O1 0.038(3) 0.021(3) 0.070(4) 0.000 -0.008(3) 0.000
O2 0.039(3) 0.041(3) 0.060(3) 0.007(2) 0.005(2) 0.002(2)
O3 0.028(2) 0.059(3) 0.064(3) -0.014(2) -0.003(2) 0.007(2)
N1 0.030(3) 0.058(4) 0.066(4) -0.003(3) 0.005(3) -0.001(3)
N2 0.031(3) 0.058(4) 0.057(4) -0.006(3) -0.001(3) 0.004(3)
C1 0.034(5) 0.052(7) 0.054(6) 0.000 -0.006(5) 0.000
C2 0.049(4) 0.035(4) 0.052(4) 0.011(3) -0.003(3) 0.000(3)
C3 0.064(5) 0.057(5) 0.062(5) 0.011(4) -0.003(4) 0.019(4)
C4 0.062(7) 0.056(8) 0.091(9) 0.000 0.005(7) 0.000
C5 0.047(4) 0.042(5) 0.070(5) -0.002(4) -0.002(4) 0.017(4)
C6 0.054(5) 0.052(5) 0.088(6) -0.010(4) -0.017(4) 0.018(4)
C7 0.043(5) 0.067(6) 0.112(7) -0.004(5) -0.027(5) 0.006(4)
C8 0.034(4) 0.066(5) 0.081(6) -0.003(5) -0.006(4) 0.016(4)
C9 0.037(4) 0.037(4) 0.060(5) -0.003(3) -0.002(3) 0.001(3)
C10 0.038(4) 0.067(5) 0.056(5) -0.013(4) 0.010(4) 0.003(4)
C11 0.030(4) 0.093(6) 0.101(6) 0.007(5) 0.005(4) 0.001(4)
C12 0.033(4) 0.070(6) 0.059(5) 0.016(4) 0.006(3) -0.003(4)
C13 0.036(4) 0.083(6) 0.049(5) 0.002(4) -0.011(4) -0.006(4)
C14 0.061(5) 0.088(7) 0.067(6) 0.015(5) -0.013(4) -0.014(5)
C15 0.053(5) 0.095(8) 0.079(7) 0.035(6) -0.001(5) 0.000(5)
C16 0.058(5) 0.054(5) 0.090(7) 0.022(5) 0.005(5) -0.007(4)
C17 0.041(4) 0.046(5) 0.072(5) 0.002(4) 0.021(4) -0.007(4)
C18 0.078(6) 0.109(7) 0.067(5) -0.019(5) -0.009(4) -0.038(6)
C19 0.051(4) 0.079(6) 0.060(5) -0.020(4) 0.007(4) -0.011(4)
C20 0.075(6) 0.137(8) 0.078(6) -0.037(6) 0.033(5) -0.012(6)
C21 0.067(5) 0.050(5) 0.066(5) -0.003(4) -0.003(4) -0.011(4)
C22 0.081(6) 0.086(7) 0.095(7) -0.010(5) 0.002(5) -0.024(5)
C23 0.078(6) 0.136(9) 0.075(6) -0.018(6) 0.019(5) -0.019(6)
C24 0.049(4) 0.037(4) 0.050(4) -0.007(3) 0.008(3) -0.004(3)
C25 0.035(4) 0.049(5) 0.064(5) -0.001(4) -0.004(3) -0.002(4)
C26 0.026(3) 0.065(5) 0.052(4) 0.009(4) 0.018(3) -0.005(3)
C27 0.046(4) 0.051(5) 0.050(4) 0.001(4) 0.009(3) 0.009(4)
C28 0.041(4) 0.050(5) 0.097(6) 0.004(4) -0.003(4) 0.002(4)
C29 0.061(5) 0.043(5) 0.119(7) 0.007(5) -0.013(5) 0.008(4)
C30 0.066(6) 0.074(7) 0.105(7) -0.009(5) -0.008(5) 0.030(5)
C31 0.046(5) 0.079(7) 0.102(7) -0.009(5) 0.011(4) 0.013(5)
C32 0.052(5) 0.055(5) 0.070(5) 0.010(4) 0.011(4) 0.012(4)
C33 0.050(4) 0.055(5) 0.055(5) -0.011(4) -0.001(4) -0.006(4)
C34 0.049(5) 0.078(7) 0.165(9) -0.060(6) -0.026(5) 0.009(5)
C35 0.048(5) 0.104(8) 0.174(10) -0.078(7) -0.016(6) -0.005(5)
C36 0.063(6) 0.095(8) 0.106(7) -0.046(6) 0.012(5) -0.016(5)
C37 0.069(6) 0.069(7) 0.201(11) -0.072(7) 0.033(7) -0.005(5)
C38 0.044(5) 0.070(6) 0.138(8) -0.042(6) 0.020(5) 0.007(4)
B1 0.080(12) 0.052(12) 0.113(16) 0.000 -0.011(13) 0.000
F1 0.158(8) 0.069(6) 0.198(9) 0.000 0.038(7) 0.000
F2 0.059(6) 0.143(10) 0.087(7) -0.019(7) -0.003(5) 0.003(6)
F3 0.067(7) 0.117(11) 0.112(10) 0.036(8) 0.016(8) 0.009(7)
F4 0.053(6) 0.075(8) 0.131(12) 0.010(8) -0.010(8) 0.012(5)

loop_
_atom_type_symbol
_atom_type_description
_atom_type_scat_dispersion_real
_atom_type_scat_dispersion_imag
_atom_type_scat_source
C C 0.0033 0.0016 'International Tables Vol C Tables 4.2.6.8 and 6.1.1.4'
H H 0.0000 0.0000 'International Tables Vol C Tables 4.2.6.8 and 6.1.1.4'
B B 0.0013 0.0007 'International Tables Vol C Tables 4.2.6.8 and 6.1.1.4'
N N 0.0061 0.0033 'International Tables Vol C Tables 4.2.6.8 and 6.1.1.4'
O O 0.0106 0.0060 'International Tables Vol C Tables 4.2.6.8 and 6.1.1.4'
F F 0.0171 0.0103 'International Tables Vol C Tables 4.2.6.8 and 6.1.1.4'
Cl Cl 0.1484 0.1585 'International Tables Vol C Tables 4.2.6.8 and 6.1.1.4'
Zn Zn 0.2839 1.4301 'International Tables Vol C Tables 4.2.6.8 and 6.1.1.4'

loop_
_geom_angle_atom_site_label_1
_geom_angle_atom_site_label_2
_geom_angle_atom_site_label_3
_geom_angle
_geom_angle_site_symmetry_1
_geom_angle_site_symmetry_3
_geom_angle_publ_flag
O3 Zn1 O2 93.85(17) . . ?
O3 Zn1 O1 95.63(17) . . ?
O2 Zn1 O1 94.76(16) . . ?
O3 Zn1 N1 116.9(2) . . ?
O2 Zn1 N1 95.71(19) . . ?
O1 Zn1 N1 144.96(17) . . ?
O3 Zn1 N2 104.69(19) . . ?
O2 Zn1 N2 161.44(19) . . ?
O1 Zn1 N2 82.89(17) . . ?
N1 Zn1 N2 76.7(2) . . ?
C1 O1 Zn1 111.82(15) . . ?
C1 O1 Zn1 111.82(15) . 2_656 ?
Zn1 O1 Zn1 136.4(3) . 2_656 ?
C26 O2 Zn1 120.4(4) . . ?
C24 O3 Zn1 119.6(4) . . ?
C10 N1 C12 119.4(6) . . ?
C10 N1 Zn1 118.2(5) . . ?
C12 N1 Zn1 122.2(4) . . ?
C5 N2 C9 120.8(6) . . ?
C5 N2 Zn1 124.2(4) . . ?
C9 N2 Zn1 114.5(5) . . ?
O1 C1 C2 121.9(4) . . ?
O1 C1 C2 121.9(4) . 2_656 ?
C2 C1 C2 116.2(9) . 2_656 ?
C3 C2 C1 121.6(7) . . ?
C3 C2 C5 117.9(6) . . ?
C1 C2 C5 120.5(6) . . ?
C4 C3 C2 120.5(7) . . ?
C4 C3 H3 119.7 . . ?
C2 C3 H3 119.7 . . ?
C3 C4 C3 119.5(10) . 2_656 ?
C3 C4 H4 120.2 . . ?
C3 C4 H4 120.2 2_656 . ?
N2 C5 C6 119.9(7) . . ?
N2 C5 C2 118.1(6) . . ?
C6 C5 C2 122.0(7) . . ?
C7 C6 C5 118.3(7) . . ?
C7 C6 H6 120.8 . . ?
C5 C6 H6 120.8 . . ?
C8 C7 C6 120.9(7) . . ?
C8 C7 H7 119.6 . . ?
C6 C7 H7 119.6 . . ?
C9 C8 C7 117.9(7) . . ?
C9 C8 H8 121.0 . . ?
C7 C8 H8 121.0 . . ?
N2 C9 C8 122.1(6) . . ?
N2 C9 C10 115.0(6) . . ?
C8 C9 C10 122.7(6) . . ?
N1 C10 C9 114.3(6) . . ?
N1 C10 C11 126.4(7) . . ?
C9 C10 C11 119.2(6) . . ?
C10 C11 H11A 109.5 . . ?
C10 C11 H11B 109.5 . . ?
H11A C11 H11B 109.5 . . ?
C10 C11 H11C 109.5 . . ?
H11A C11 H11C 109.5 . . ?
H11B C11 H11C 109.5 . . ?
C17 C12 C13 123.6(7) . . ?
C17 C12 N1 120.0(6) . . ?
C13 C12 N1 116.2(7) . . ?
C14 C13 C12 117.0(8) . . ?
C14 C13 C19 120.9(7) . . ?
C12 C13 C19 122.1(7) . . ?
C13 C14 C15 121.8(8) . . ?
C13 C14 H14 119.1 . . ?
C15 C14 H14 119.1 . . ?
C14 C15 C16 120.2(8) . . ?
C14 C15 H15 119.9 . . ?
C16 C15 H15 119.9 . . ?
C15 C16 C17 120.9(8) . . ?
C15 C16 H16 119.6 . . ?
C17 C16 H16 119.6 . . ?
C12 C17 C16 116.5(7) . . ?
C12 C17 C21 123.8(7) . . ?
C16 C17 C21 119.7(7) . . ?
C19 C18 H18A 109.5 . . ?
C19 C18 H18B 109.5 . . ?
H18A C18 H18B 109.5 . . ?
C19 C18 H18C 109.5 . . ?
H18A C18 H18C 109.5 . . ?
H18B C18 H18C 109.5 . . ?
C13 C19 C20 111.4(6) . . ?
C13 C19 C18 112.3(6) . . ?
C20 C19 C18 111.9(6) . . ?
C13 C19 H19 106.9 . . ?
C20 C19 H19 106.9 . . ?
C18 C19 H19 106.9 . . ?
C19 C20 H20A 109.5 . . ?
C19 C20 H20B 109.5 . . ?
H20A C20 H20B 109.5 . . ?
C19 C20 H20C 109.5 . . ?
H20A C20 H20C 109.5 . . ?
H20B C20 H20C 109.5 . . ?
C23 C21 C22 112.0(6) . . ?
C23 C21 C17 109.8(6) . . ?
C22 C21 C17 112.7(6) . . ?
C23 C21 H21 107.4 . . ?
C22 C21 H21 107.4 . . ?
C17 C21 H21 107.4 . . ?
C21 C22 H22A 109.5 . . ?
C21 C22 H22B 109.5 . . ?
H22A C22 H22B 109.5 . . ?
C21 C22 H22C 109.5 . . ?
H22A C22 H22C 109.5 . . ?
H22B C22 H22C 109.5 . . ?
C21 C23 H23A 109.5 . . ?
C21 C23 H23B 109.5 . . ?
H23A C23 H23B 109.5 . . ?
C21 C23 H23C 109.5 . . ?
H23A C23 H23C 109.5 . . ?
H23B C23 H23C 109.5 . . ?
O3 C24 C25 126.0(6) . . ?
O3 C24 C33 113.6(6) . . ?
C25 C24 C33 120.1(6) . . ?
C24 C25 C26 125.6(6) . . ?
C24 C25 H25 117.2 . . ?
C26 C25 H25 117.2 . . ?
O2 C26 C25 125.6(6) . . ?
O2 C26 C27 115.2(6) . . ?
C25 C26 C27 118.8(6) . . ?
C28 C27 C32 119.1(6) . . ?
C28 C27 C26 119.9(6) . . ?
C32 C27 C26 121.0(6) . . ?
C27 C28 C29 121.0(7) . . ?
C27 C28 H28 119.5 . . ?
C29 C28 H28 119.5 . . ?
C30 C29 C28 118.9(7) . . ?
C30 C29 H29 120.6 . . ?
C28 C29 H29 120.6 . . ?
C29 C30 C31 120.8(8) . . ?
C29 C30 H30 119.6 . . ?
C31 C30 H30 119.6 . . ?
C30 C31 C32 120.9(7) . . ?
C30 C31 H31 119.5 . . ?
C32 C31 H31 119.5 . . ?
C31 C32 C27 119.3(7) . . ?
C31 C32 H32 120.4 . . ?
C27 C32 H32 120.4 . . ?
C38 C33 C34 115.5(7) . . ?
C38 C33 C24 119.5(6) . . ?
C34 C33 C24 124.8(7) . . ?
C35 C34 C33 121.2(8) . . ?
C35 C34 H34 119.4 . . ?
C33 C34 H34 119.4 . . ?
C36 C35 C34 121.6(8) . . ?
C36 C35 H35 119.2 . . ?
C34 C35 H35 119.2 . . ?
C35 C36 C37 117.9(8) . . ?
C35 C36 H36 121.0 . . ?
C37 C36 H36 121.0 . . ?
C36 C37 C38 122.3(8) . . ?
C36 C37 H37 118.8 . . ?
C38 C37 H37 118.8 . . ?
C37 C38 C33 121.4(8) . . ?
C37 C38 H38 119.3 . . ?
C33 C38 H38 119.3 . . ?
F4 B1 F4 99.1(15) . 2_655 ?
F4 B1 F1 130.4(7) . . ?
F4 B1 F1 130.4(7) 2_655 . ?
F4 B1 F3 47.4(6) . 2_655 ?
F4 B1 F3 113.9(12) 2_655 2_655 ?
F1 B1 F3 102.1(9) . 2_655 ?
F4 B1 F3 113.9(12) . . ?
F4 B1 F3 47.4(6) 2_655 . ?
F1 B1 F3 102.1(9) . . ?
F3 B1 F3 155.9(18) 2_655 . ?
F4 B1 F2 108.4(9) . . ?
F4 B1 F2 68.0(7) 2_655 . ?
F1 B1 F2 92.6(8) . . ?
F3 B1 F2 73.5(6) 2_655 . ?
F3 B1 F2 105.4(7) . . ?
F4 B1 F2 68.0(7) . 2_655 ?
F4 B1 F2 108.4(9) 2_655 2_655 ?
F1 B1 F2 92.6(8) . 2_655 ?
F3 B1 F2 105.4(7) 2_655 2_655 ?
F3 B1 F2 73.5(6) . 2_655 ?
F2 B1 F2 174.7(16) . 2_655 ?
B1 F2 F4 50.5(6) . 2_655 ?
B1 F2 F3 52.5(5) . 2_655 ?
F4 F2 F3 88.0(8) 2_655 2_655 ?
F4 F3 B1 59.0(10) 2_655 . ?
F4 F3 F2 101.4(12) 2_655 2_655 ?
B1 F3 F2 54.0(5) . 2_655 ?
F3 F4 B1 73.5(10) 2_655 . ?
F3 F4 F2 120.4(14) 2_655 2_655 ?
B1 F4 F2 61.6(7) . 2_655 ?

loop_
_geom_bond_atom_site_label_1
_geom_bond_atom_site_label_2
_geom_bond_distance
_geom_bond_site_symmetry_2
_geom_bond_publ_flag
Zn1 O3 1.968(4) . ?
Zn1 O2 1.984(4) . ?
Zn1 O1 2.042(2) . ?
Zn1 N1 2.085(5) . ?
Zn1 N2 2.099(5) . ?
O1 C1 1.316(10) . ?
O1 Zn1 2.042(2) 2_656 ?
O2 C26 1.286(6) . ?
O3 C24 1.293(7) . ?
N1 C10 1.289(7) . ?
N1 C12 1.496(8) . ?
N2 C5 1.340(8) . ?
N2 C9 1.347(7) . ?
C1 C2 1.422(8) . ?
C1 C2 1.422(8) 2_656 ?
C2 C3 1.419(8) . ?
C2 C5 1.465(9) . ?
C3 C4 1.389(8) . ?
C3 H3 0.9500 . ?
C4 C3 1.389(8) 2_656 ?
C4 H4 0.9500 . ?
C5 C6 1.414(8) . ?
C6 C7 1.383(9) . ?
C6 H6 0.9500 . ?
C7 C8 1.380(9) . ?
C7 H7 0.9500 . ?
C8 C9 1.374(8) . ?
C8 H8 0.9500 . ?
C9 C10 1.489(9) . ?
C10 C11 1.496(8) . ?
C11 H11A 0.9800 . ?
C11 H11B 0.9800 . ?
C11 H11C 0.9800 . ?
C12 C17 1.380(9) . ?
C12 C13 1.402(9) . ?
C13 C14 1.358(9) . ?
C13 C19 1.517(9) . ?
C14 C15 1.371(10) . ?
C14 H14 0.9500 . ?
C15 C16 1.375(10) . ?
C15 H15 0.9500 . ?
C16 C17 1.396(9) . ?
C16 H16 0.9500 . ?
C17 C21 1.535(9) . ?
C18 C19 1.546(8) . ?
C18 H18A 0.9800 . ?
C18 H18B 0.9800 . ?
C18 H18C 0.9800 . ?
C19 C20 1.521(8) . ?
C19 H19 1.0000 . ?
C20 H20A 0.9800 . ?
C20 H20B 0.9800 . ?
C20 H20C 0.9800 . ?
C21 C23 1.505(9) . ?
C21 C22 1.529(9) . ?
C21 H21 1.0000 . ?
C22 H22A 0.9800 . ?
C22 H22B 0.9800 . ?
C22 H22C 0.9800 . ?
C23 H23A 0.9800 . ?
C23 H23B 0.9800 . ?
C23 H23C 0.9800 . ?
C24 C25 1.380(8) . ?
C24 C33 1.486(8) . ?
C25 C26 1.427(9) . ?
C25 H25 0.9500 . ?
C26 C27 1.488(8) . ?
C27 C28 1.385(8) . ?
C27 C32 1.397(8) . ?
C28 C29 1.403(9) . ?
C28 H28 0.9500 . ?
C29 C30 1.369(10) . ?
C29 H29 0.9500 . ?
C30 C31 1.374(10) . ?
C30 H30 0.9500 . ?
C31 C32 1.388(9) . ?
C31 H31 0.9500 . ?
C32 H32 0.9500 . ?
C33 C38 1.373(9) . ?
C33 C34 1.390(9) . ?
C34 C35 1.382(10) . ?
C34 H34 0.9500 . ?
C35 C36 1.328(10) . ?
C35 H35 0.9500 . ?
C36 C37 1.346(10) . ?
C36 H36 0.9500 . ?
C37 C38 1.362(10) . ?
C37 H37 0.9500 . ?
C38 H38 0.9500 . ?
B1 F4 1.287(13) . ?
B1 F4 1.287(13) 2_655 ?
B1 F1 1.337(16) . ?
B1 F3 1.439(13) 2_655 ?
B1 F3 1.439(13) . ?
B1 F2 1.468(10) . ?
B1 F2 1.468(9) 2_655 ?
F2 F4 1.547(16) 2_655 ?
F2 F3 1.738(15) 2_655 ?
F3 F4 1.105(12) 2_655 ?
F3 F2 1.738(15) 2_655 ?
F4 F3 1.105(12) 2_655 ?
F4 F2 1.547(16) 2_655 ?

loop_
_geom_torsion_atom_site_label_1
_geom_torsion_atom_site_label_2
_geom_torsion_atom_site_label_3
_geom_torsion_atom_site_label_4
_geom_torsion
_geom_torsion_site_symmetry_1
_geom_torsion_site_symmetry_2
_geom_torsion_site_symmetry_3
_geom_torsion_site_symmetry_4
_geom_torsion_publ_flag
O3 Zn1 O1 C1 -42.93(12) . . . . ?
O2 Zn1 O1 C1 -137.29(12) . . . . ?
N1 Zn1 O1 C1 115.7(3) . . . . ?
N2 Zn1 O1 C1 61.22(15) . . . . ?
O3 Zn1 O1 Zn1 137.07(12) . . . 2_656 ?
O2 Zn1 O1 Zn1 42.71(12) . . . 2_656 ?
N1 Zn1 O1 Zn1 -64.3(3) . . . 2_656 ?
N2 Zn1 O1 Zn1 -118.78(15) . . . 2_656 ?
O3 Zn1 O2 C26 -26.9(4) . . . . ?
O1 Zn1 O2 C26 69.1(4) . . . . ?
N1 Zn1 O2 C26 -144.4(4) . . . . ?
N2 Zn1 O2 C26 150.9(6) . . . . ?
O2 Zn1 O3 C24 31.1(5) . . . . ?
O1 Zn1 O3 C24 -64.0(5) . . . . ?
N1 Zn1 O3 C24 129.5(5) . . . . ?
N2 Zn1 O3 C24 -148.1(5) . . . . ?
O3 Zn1 N1 C10 104.8(5) . . . . ?
O2 Zn1 N1 C10 -157.9(5) . . . . ?
O1 Zn1 N1 C10 -51.2(6) . . . . ?
N2 Zn1 N1 C10 4.9(5) . . . . ?
O3 Zn1 N1 C12 -69.3(5) . . . . ?
O2 Zn1 N1 C12 28.0(5) . . . . ?
O1 Zn1 N1 C12 134.7(5) . . . . ?
N2 Zn1 N1 C12 -169.2(5) . . . . ?
O3 Zn1 N2 C5 63.9(5) . . . . ?
O2 Zn1 N2 C5 -113.8(7) . . . . ?
O1 Zn1 N2 C5 -30.0(5) . . . . ?
N1 Zn1 N2 C5 178.6(6) . . . . ?
O3 Zn1 N2 C9 -124.2(4) . . . . ?
O2 Zn1 N2 C9 58.1(8) . . . . ?
O1 Zn1 N2 C9 141.8(5) . . . . ?
N1 Zn1 N2 C9 -9.5(4) . . . . ?
Zn1 O1 C1 C2 -57.4(3) . . . . ?
Zn1 O1 C1 C2 122.6(3) 2_656 . . . ?
Zn1 O1 C1 C2 122.6(3) . . . 2_656 ?
Zn1 O1 C1 C2 -57.4(3) 2_656 . . 2_656 ?
O1 C1 C2 C3 179.3(4) . . . . ?
C2 C1 C2 C3 -0.7(4) 2_656 . . . ?
O1 C1 C2 C5 0.1(7) . . . . ?
C2 C1 C2 C5 -179.9(7) 2_656 . . . ?
C1 C2 C3 C4 1.4(9) . . . . ?
C5 C2 C3 C4 -179.4(5) . . . . ?
C2 C3 C4 C3 -0.7(4) . . . 2_656 ?
C9 N2 C5 C6 -1.1(10) . . . . ?
Zn1 N2 C5 C6 170.3(5) . . . . ?
C9 N2 C5 C2 178.0(6) . . . . ?
Zn1 N2 C5 C2 -10.6(9) . . . . ?
C3 C2 C5 N2 -141.6(6) . . . . ?
C1 C2 C5 N2 37.6(9) . . . . ?
C3 C2 C5 C6 37.4(10) . . . . ?
C1 C2 C5 C6 -143.3(6) . . . . ?
N2 C5 C6 C7 -0.1(11) . . . . ?
C2 C5 C6 C7 -179.2(7) . . . . ?
C5 C6 C7 C8 2.7(12) . . . . ?
C6 C7 C8 C9 -3.9(12) . . . . ?
C5 N2 C9 C8 -0.1(10) . . . . ?
Zn1 N2 C9 C8 -172.3(5) . . . . ?
C5 N2 C9 C10 -175.3(6) . . . . ?
Zn1 N2 C9 C10 12.5(7) . . . . ?
C7 C8 C9 N2 2.6(11) . . . . ?
C7 C8 C9 C10 177.4(7) . . . . ?
C12 N1 C10 C9 174.4(6) . . . . ?
Zn1 N1 C10 C9 0.2(7) . . . . ?
C12 N1 C10 C11 -5.7(10) . . . . ?
Zn1 N1 C10 C11 -179.9(5) . . . . ?
N2 C9 C10 N1 -8.5(8) . . . . ?
C8 C9 C10 N1 176.4(6) . . . . ?
N2 C9 C10 C11 171.6(6) . . . . ?
C8 C9 C10 C11 -3.5(10) . . . . ?
C10 N1 C12 C17 82.1(8) . . . . ?
Zn1 N1 C12 C17 -103.8(6) . . . . ?
C10 N1 C12 C13 -102.7(7) . . . . ?
Zn1 N1 C12 C13 71.3(7) . . . . ?
C17 C12 C13 C14 -1.5(10) . . . . ?
N1 C12 C13 C14 -176.4(6) . . . . ?
C17 C12 C13 C19 -179.9(6) . . . . ?
N1 C12 C13 C19 5.1(9) . . . . ?
C12 C13 C14 C15 0.0(11) . . . . ?
C19 C13 C14 C15 178.5(7) . . . . ?
C13 C14 C15 C16 2.4(12) . . . . ?
C14 C15 C16 C17 -3.4(12) . . . . ?
C13 C12 C17 C16 0.5(10) . . . . ?
N1 C12 C17 C16 175.3(5) . . . . ?
C13 C12 C17 C21 -178.2(6) . . . . ?
N1 C12 C17 C21 -3.4(10) . . . . ?
C15 C16 C17 C12 1.9(10) . . . . ?
C15 C16 C17 C21 -179.3(7) . . . . ?
C14 C13 C19 C20 -77.1(9) . . . . ?
C12 C13 C19 C20 101.3(8) . . . . ?
C14 C13 C19 C18 49.4(9) . . . . ?
C12 C13 C19 C18 -132.2(7) . . . . ?
C12 C17 C21 C23 109.4(8) . . . . ?
C16 C17 C21 C23 -69.2(8) . . . . ?
C12 C17 C21 C22 -125.0(7) . . . . ?
C16 C17 C21 C22 56.3(9) . . . . ?
Zn1 O3 C24 C25 -25.9(9) . . . . ?
Zn1 O3 C24 C33 160.5(4) . . . . ?
O3 C24 C25 C26 6.1(11) . . . . ?
C33 C24 C25 C26 179.4(6) . . . . ?
Zn1 O2 C26 C25 16.5(8) . . . . ?
Zn1 O2 C26 C27 -170.4(4) . . . . ?
C24 C25 C26 O2 -0.8(11) . . . . ?
C24 C25 C26 C27 -173.6(6) . . . . ?
O2 C26 C27 C28 -30.8(9) . . . . ?
C25 C26 C27 C28 142.8(7) . . . . ?
O2 C26 C27 C32 147.3(6) . . . . ?
C25 C26 C27 C32 -39.1(9) . . . . ?
C32 C27 C28 C29 2.9(11) . . . . ?
C26 C27 C28 C29 -179.0(7) . . . . ?
C27 C28 C29 C30 -3.5(12) . . . . ?
C28 C29 C30 C31 2.4(13) . . . . ?
C29 C30 C31 C32 -0.6(13) . . . . ?
C30 C31 C32 C27 0.0(12) . . . . ?
C28 C27 C32 C31 -1.1(11) . . . . ?
C26 C27 C32 C31 -179.2(6) . . . . ?
O3 C24 C33 C38 -11.3(10) . . . . ?
C25 C24 C33 C38 174.7(7) . . . . ?
O3 C24 C33 C34 173.9(7) . . . . ?
C25 C24 C33 C34 -0.1(11) . . . . ?
C38 C33 C34 C35 0.4(13) . . . . ?
C24 C33 C34 C35 175.3(8) . . . . ?
C33 C34 C35 C36 1.0(16) . . . . ?
C34 C35 C36 C37 -1.1(16) . . . . ?
C35 C36 C37 C38 -0.2(16) . . . . ?
C36 C37 C38 C33 1.6(16) . . . . ?
C34 C33 C38 C37 -1.6(13) . . . . ?
C24 C33 C38 C37 -176.8(8) . . . . ?
F4 B1 F2 F4 -92.6(16) . . . 2_655 ?
F1 B1 F2 F4 133.0(7) . . . 2_655 ?
F3 B1 F2 F4 -125.2(13) 2_655 . . 2_655 ?
F3 B1 F2 F4 29.7(9) . . . 2_655 ?
F2 B1 F2 F4 -47.0(7) 2_655 . . 2_655 ?
F4 B1 F2 F3 32.6(7) . . . 2_655 ?
F4 B1 F2 F3 125.2(13) 2_655 . . 2_655 ?
F1 B1 F2 F3 -101.8(8) . . . 2_655 ?
F3 B1 F2 F3 154.9(18) . . . 2_655 ?
F2 B1 F2 F3 78.2(8) 2_655 . . 2_655 ?
F4 B1 F3 F4 80.1(17) . . . 2_655 ?
F1 B1 F3 F4 -134.8(9) . . . 2_655 ?
F3 B1 F3 F4 45.2(9) 2_655 . . 2_655 ?
F2 B1 F3 F4 -38.6(12) . . . 2_655 ?
F2 B1 F3 F4 136.1(14) 2_655 . . 2_655 ?
F4 B1 F3 F2 -56.0(7) . . . 2_655 ?
F4 B1 F3 F2 -136.1(14) 2_655 . . 2_655 ?
F1 B1 F3 F2 89.2(7) . . . 2_655 ?
F3 B1 F3 F2 -90.8(7) 2_655 . . 2_655 ?
F2 B1 F3 F2 -174.7(16) . . . 2_655 ?
F4 B1 F4 F3 -114.2(12) 2_655 . . 2_655 ?
F1 B1 F4 F3 65.8(12) . . . 2_655 ?
F3 B1 F4 F3 -161.5(12) . . . 2_655 ?
F2 B1 F4 F3 -44.5(12) . . . 2_655 ?
F2 B1 F4 F3 139.5(12) 2_655 . . 2_655 ?
F4 B1 F4 F2 106.3(8) 2_655 . . 2_655 ?
F1 B1 F4 F2 -73.7(8) . . . 2_655 ?
F3 B1 F4 F2 -139.5(12) 2_655 . . 2_655 ?
F3 B1 F4 F2 59.0(9) . . . 2_655 ?
F2 B1 F4 F2 176.0(12) . . . 2_655 ?
